data_4113197
loop_
_publ_author_name
'Maximilian N. Kopylovich'
'Vadim Yu. Kukushkin'
'Matti Haukka'
'Konstantin V. Luzyanin'
'Armando J. L. Pombeiro'

_publ_section_title
;
 An Efficient Synthesis of Phthalocyanines Based on an Unprecedented
 Double-Addition of Oximes to Phthalonitriles
;
_journal_name_full 'Journal of the American Chemical Society'
_journal_page_first 15040
_journal_page_last 15041
_journal_paper_doi 10.1021/ja046759i
_journal_volume 126
_journal_year 2004
_chemical_formula_sum 'C28 H44 Cl2 N8 Ni O8'
_chemical_formula_weight 750.32
_chemical_name_systematic
; 
 ? 
;
_space_group_IT_number 14
_symmetry_cell_setting monoclinic
_symmetry_space_group_name_Hall '-P 2yn'
_symmetry_space_group_name_H-M 'P 1 21/n 1'
_atom_sites_solution_hydrogens geom
_atom_sites_solution_primary direct
_atom_sites_solution_secondary difmap
_audit_creation_method SHELXL-97
_cell_angle_alpha 90.00
_cell_angle_beta 92.4970(10)
_cell_angle_gamma 90.00
_cell_formula_units_Z 2
_cell_length_a 12.7695(13)
_cell_length_b 8.9459(8)
_cell_length_c 15.7581(16)
_cell_measurement_temperature 100(2)
_cell_volume 1798.4(3)
_computing_cell_refinement 'Denzo/Scalepack (Otwinowski & Minor, 1997)'
_computing_data_collection 'Collect (Nonius BV, 1997-2000)'
_computing_data_reduction 'Denzo/Scalepack (Otwinowski & Minor, 1997)'
_computing_molecular_graphics 'XP in SHELXTL v.6.14 (Bruker AXS, 2003)'
_computing_publication_material 'SHELXL-97 (Sheldrick, 1997)'
_computing_structure_refinement 'SHELXL-97 (Sheldrick, 1997)'
_computing_structure_solution 'SIR2002 (Burla et al., 2003)'
_diffrn_ambient_temperature 100(2)
_diffrn_detector_area_resol_mean 9
_diffrn_measured_fraction_theta_full 0.975
_diffrn_measured_fraction_theta_max 0.975
_diffrn_measurement_device '95mm CCD camera on \k-goniostat'
_diffrn_measurement_device_type KappaCCD
_diffrn_measurement_method CCD
_diffrn_radiation_monochromator 'horizonally mounted graphite crystal'
_diffrn_radiation_source 'fine-focus sealed tube'
_diffrn_radiation_type MoK\a
_diffrn_radiation_wavelength 0.71073
_diffrn_reflns_av_R_equivalents 0.0334
_diffrn_reflns_av_sigmaI/netI 0.0401
_diffrn_reflns_limit_h_max 11
_diffrn_reflns_limit_h_min -15
_diffrn_reflns_limit_k_max 9
_diffrn_reflns_limit_k_min -10
_diffrn_reflns_limit_l_max 18
_diffrn_reflns_limit_l_min -18
_diffrn_reflns_number 8673
_diffrn_reflns_theta_full 25.00
_diffrn_reflns_theta_max 25.00
_diffrn_reflns_theta_min 2.62
_exptl_absorpt_coefficient_mu 0.744
_exptl_absorpt_correction_T_max 0.9400
_exptl_absorpt_correction_T_min 0.8072
_exptl_absorpt_correction_type multi-scan
_exptl_absorpt_process_details 'SADABS v.2.10 (Sheldrick, 2003)'
_exptl_crystal_colour colorless
_exptl_crystal_density_diffrn 1.386
_exptl_crystal_description block
_exptl_crystal_F_000 788
_exptl_crystal_size_max 0.25
_exptl_crystal_size_mid 0.14
_exptl_crystal_size_min 0.07
_refine_diff_density_max 1.796
_refine_diff_density_min -0.567
_refine_diff_density_rms 0.142
_refine_ls_extinction_method none
_refine_ls_goodness_of_fit_ref 1.095
_refine_ls_hydrogen_treatment mixed
_refine_ls_matrix_type full
_refine_ls_number_parameters 227
_refine_ls_number_reflns 3091
_refine_ls_number_restraints 0
_refine_ls_restrained_S_all 1.095
_refine_ls_R_factor_all 0.0901
_refine_ls_R_factor_gt 0.0732
_refine_ls_shift/su_max 0.000
_refine_ls_shift/su_mean 0.000
_refine_ls_structure_factor_coef Fsqd
_refine_ls_weighting_details 'calc w=1/[\s^2^(Fo^2^)+(0.1235P)^2^+9.3274P] where P=(Fo^2^+2Fc^2^)/3'
_refine_ls_weighting_scheme calc
_refine_ls_wR_factor_gt 0.2161
_refine_ls_wR_factor_ref 0.2301
_reflns_number_gt 2494
_reflns_number_total 3091
_reflns_threshold_expression >2sigma(I)
_cod_data_source_file ja046759isi20040602_104139_1.cif
_cod_data_source_block structure_1
_cod_original_sg_symbol_H-M 'P 21/n'
_cod_database_code 4113197

loop_
_symmetry_equiv_pos_as_xyz
'x, y, z'
'-x+1/2, y+1/2, -z+1/2'
'-x, -y, -z'
'x-1/2, -y-1/2, z-1/2'

loop_
_atom_site_label
_atom_site_type_symbol
_atom_site_fract_x
_atom_site_fract_y
_atom_site_fract_z
_atom_site_U_iso_or_equiv
_atom_site_adp_type
_atom_site_occupancy
_atom_site_symmetry_multiplicity
_atom_site_calc_flag
_atom_site_refinement_flags
_atom_site_disorder_assembly
_atom_site_disorder_group
Ni1 Ni 0.5000 0.0000 0.0000 0.0158(3) Uani 1 2 d S . .
Cl1 Cl 0.2107(2) -0.0052(3) -0.17571(19) 0.0248(6) Uani 0.50 1 d P . .
Cl2 Cl 0.5208(2) 0.1401(3) 0.4550(2) 0.0304(7) Uani 0.50 1 d P . .
O2 O 0.5544(3) 0.2657(4) 0.1021(2) 0.0204(8) Uani 1 1 d . . .
O1 O 0.4856(3) 0.0725(4) 0.1802(2) 0.0202(8) Uani 1 1 d . . .
N1 N 0.4012(3) 0.1456(5) 0.0523(3) 0.0173(9) Uani 1 1 d . . .
N2 N 0.5120(3) -0.0552(5) 0.1304(3) 0.0184(10) Uani 1 1 d . . .
N3 N 0.5997(3) 0.1814(5) 0.0354(3) 0.0181(10) Uani 1 1 d . . .
N4 N 0.2375(4) 0.1976(6) -0.0110(3) 0.0261(11) Uani 1 1 d . . .
H4A H 0.1786 0.2490 -0.0062 0.039 Uiso 1 1 d . . .
H4B H 0.2351 0.1119 -0.0513 0.039 Uiso 1 1 d . . .
C1 C 0.4616(4) 0.1947(6) 0.1259(3) 0.0175(11) Uani 1 1 d . . .
C2 C 0.3956(4) 0.3060(6) 0.1705(3) 0.0184(11) Uani 1 1 d . . .
C3 C 0.4138(5) 0.3865(6) 0.2438(3) 0.0227(12) Uani 1 1 d . . .
H3 H 0.4768 0.3755 0.2775 0.027 Uiso 1 1 calc R . .
C4 C 0.3349(5) 0.4858(6) 0.2663(4) 0.0251(13) Uani 1 1 d . . .
H4 H 0.3444 0.5440 0.3165 0.030 Uiso 1 1 calc R . .
C5 C 0.2443(5) 0.5004(6) 0.2173(4) 0.0266(13) Uani 1 1 d . . .
H5 H 0.1927 0.5695 0.2342 0.032 Uiso 1 1 calc R . .
C6 C 0.2253(4) 0.4182(6) 0.1441(4) 0.0244(12) Uani 1 1 d . . .
H6 H 0.1620 0.4288 0.1107 0.029 Uiso 1 1 calc R . .
C7 C 0.3032(4) 0.3192(6) 0.1216(3) 0.0203(12) Uani 1 1 d . . .
C8 C 0.3113(4) 0.2160(6) 0.0488(3) 0.0179(11) Uani 1 1 d . . .
C9 C 0.5330(4) -0.1697(6) 0.1772(4) 0.0209(12) Uani 1 1 d . . .
C10 C 0.5344(5) -0.1678(7) 0.2712(4) 0.0291(14) Uani 1 1 d . . .
H10A H 0.5186 -0.0666 0.2909 0.044 Uiso 1 1 calc R . .
H10B H 0.6039 -0.1978 0.2939 0.044 Uiso 1 1 calc R . .
H10C H 0.4816 -0.2376 0.2911 0.044 Uiso 1 1 calc R . .
C11 C 0.5553(5) -0.3124(6) 0.1344(4) 0.0276(13) Uani 1 1 d . . .
H11A H 0.5526 -0.2972 0.0728 0.041 Uiso 1 1 calc R . .
H11B H 0.5029 -0.3870 0.1491 0.041 Uiso 1 1 calc R . .
H11C H 0.6253 -0.3476 0.1530 0.041 Uiso 1 1 calc R . .
C12 C 0.6862(4) 0.2403(6) 0.0152(3) 0.0209(12) Uani 1 1 d . . .
C13 C 0.7405(5) 0.1718(7) -0.0563(4) 0.0262(13) Uani 1 1 d . . .
H13A H 0.7003 0.0855 -0.0778 0.039 Uiso 1 1 calc R . .
H13B H 0.8107 0.1393 -0.0366 0.039 Uiso 1 1 calc R . .
H13C H 0.7465 0.2455 -0.1019 0.039 Uiso 1 1 calc R . .
C14 C 0.7333(5) 0.3746(7) 0.0586(4) 0.0270(13) Uani 1 1 d . . .
H14A H 0.6887 0.4061 0.1044 0.041 Uiso 1 1 calc R . .
H14B H 0.7387 0.4561 0.0175 0.041 Uiso 1 1 calc R . .
H14C H 0.8033 0.3496 0.0824 0.041 Uiso 1 1 calc R . .
O99 O 0.9843(4) 0.0910(6) 0.0688(3) 0.0505(13) Uani 1 1 d . . .
O98A O 0.6599(10) 0.2103(13) 0.3056(8) 0.051(2) Uani 0.521(11) 1 d P A 1
O98B O 0.6978(11) 0.1625(15) 0.2762(9) 0.051(2) Uani 0.479(11) 1 d P A 2
H99A H 0.9659 0.0000 0.0754 0.050 Uiso 1 1 d . . .
H99B H 0.9746 0.1596 0.0202 0.050 Uiso 1 1 d . . .
H98A H 0.7017 0.2770 0.2882 0.050 Uiso 1 1 d . . .
H98B H 0.6373 0.1823 0.2420 0.050 Uiso 1 1 d . . .

loop_
_atom_site_aniso_label
_atom_site_aniso_U_11
_atom_site_aniso_U_22
_atom_site_aniso_U_33
_atom_site_aniso_U_23
_atom_site_aniso_U_13
_atom_site_aniso_U_12
Ni1 0.0151(5) 0.0154(6) 0.0174(5) -0.0010(4) 0.0055(4) 0.0011(4)
Cl1 0.0218(14) 0.0130(13) 0.0386(16) -0.0032(11) -0.0114(11) -0.0039(10)
Cl2 0.0163(13) 0.0329(16) 0.0424(17) -0.0006(13) 0.0069(12) 0.0034(11)
O2 0.0171(19) 0.021(2) 0.0238(19) -0.0052(16) 0.0095(15) -0.0010(15)
O1 0.027(2) 0.015(2) 0.0187(19) -0.0018(15) 0.0053(15) 0.0037(16)
N1 0.019(2) 0.015(2) 0.018(2) -0.0008(17) 0.0056(18) 0.0005(18)
N2 0.016(2) 0.016(2) 0.023(2) -0.0051(19) 0.0042(18) 0.0020(17)
N3 0.018(2) 0.018(2) 0.019(2) -0.0018(18) 0.0052(17) 0.0026(18)
N4 0.019(2) 0.032(3) 0.028(3) -0.006(2) 0.002(2) 0.004(2)
C1 0.015(3) 0.015(3) 0.023(3) 0.001(2) 0.007(2) -0.001(2)
C2 0.017(3) 0.015(3) 0.023(3) 0.000(2) 0.009(2) -0.003(2)
C3 0.026(3) 0.022(3) 0.021(3) -0.001(2) 0.007(2) -0.004(2)
C4 0.032(3) 0.020(3) 0.024(3) -0.005(2) 0.015(2) -0.005(2)
C5 0.030(3) 0.021(3) 0.030(3) -0.004(2) 0.017(3) 0.003(2)
C6 0.021(3) 0.022(3) 0.031(3) 0.002(2) 0.010(2) 0.002(2)
C7 0.023(3) 0.017(3) 0.022(3) 0.000(2) 0.010(2) -0.003(2)
C8 0.016(3) 0.017(3) 0.021(3) 0.003(2) 0.007(2) -0.001(2)
C9 0.015(3) 0.020(3) 0.027(3) 0.004(2) 0.004(2) 0.001(2)
C10 0.032(3) 0.032(3) 0.024(3) 0.008(3) 0.005(2) 0.005(3)
C11 0.030(3) 0.022(3) 0.031(3) 0.003(2) 0.007(2) 0.004(2)
C12 0.015(3) 0.021(3) 0.027(3) 0.004(2) 0.004(2) 0.002(2)
C13 0.023(3) 0.026(3) 0.031(3) -0.002(2) 0.011(2) 0.000(2)
C14 0.022(3) 0.030(3) 0.030(3) -0.006(3) 0.007(2) -0.007(2)
O99 0.058(3) 0.052(3) 0.041(3) -0.006(2) 0.001(2) -0.002(3)
O98A 0.052(7) 0.041(6) 0.058(7) -0.015(4) -0.012(4) -0.003(4)
O98B 0.052(7) 0.041(6) 0.058(7) -0.015(4) -0.012(4) -0.003(4)

loop_
_atom_type_symbol
_atom_type_description
_atom_type_scat_dispersion_real
_atom_type_scat_dispersion_imag
_atom_type_scat_source
C C 0.0033 0.0016 'International Tables Vol C Tables 4.2.6.8 and 6.1.1.4'
H H 0.0000 0.0000 'International Tables Vol C Tables 4.2.6.8 and 6.1.1.4'
N N 0.0061 0.0033 'International Tables Vol C Tables 4.2.6.8 and 6.1.1.4'
O O 0.0106 0.0060 'International Tables Vol C Tables 4.2.6.8 and 6.1.1.4'
Cl Cl 0.1484 0.1585 'International Tables Vol C Tables 4.2.6.8 and 6.1.1.4'
Ni Ni 0.3393 1.1124 'International Tables Vol C Tables 4.2.6.8 and 6.1.1.4'

loop_
_geom_angle_atom_site_label_1
_geom_angle_atom_site_label_2
_geom_angle_atom_site_label_3
_geom_angle
_geom_angle_site_symmetry_1
_geom_angle_site_symmetry_3
N1 Ni1 N1 180.0 . 3_655
N1 Ni1 N2 103.10(17) . 3_655
N1 Ni1 N2 76.90(17) 3_655 3_655
N1 Ni1 N2 76.90(17) . .
N1 Ni1 N2 103.10(17) 3_655 .
N2 Ni1 N2 179.999(1) 3_655 .
N1 Ni1 N3 102.88(17) . 3_655
N1 Ni1 N3 77.12(17) 3_655 3_655
N2 Ni1 N3 84.59(17) 3_655 3_655
N2 Ni1 N3 95.41(17) . 3_655
N1 Ni1 N3 77.11(17) . .
N1 Ni1 N3 102.89(17) 3_655 .
N2 Ni1 N3 95.41(17) 3_655 .
N2 Ni1 N3 84.59(17) . .
N3 Ni1 N3 180.0 3_655 .
C1 O2 N3 109.2(4) . .
C1 O1 N2 109.5(4) . .
C8 N1 C1 109.0(4) . .
C8 N1 Ni1 149.1(4) . .
C1 N1 Ni1 101.9(3) . .
C9 N2 O1 111.6(4) . .
C9 N2 Ni1 138.6(4) . .
O1 N2 Ni1 109.7(3) . .
C12 N3 O2 110.3(4) . .
C12 N3 Ni1 140.0(4) . .
O2 N3 Ni1 109.8(3) . .
C8 N4 H4A 117.3 . .
C8 N4 H4B 123.8 . .
H4A N4 H4B 116.7 . .
O2 C1 O1 110.3(4) . .
O2 C1 N1 110.5(4) . .
O1 C1 N1 110.3(4) . .
O2 C1 C2 108.8(4) . .
O1 C1 C2 110.0(4) . .
N1 C1 C2 106.8(4) . .
C3 C2 C7 122.1(5) . .
C3 C2 C1 131.7(5) . .
C7 C2 C1 106.2(4) . .
C2 C3 C4 116.7(5) . .
C2 C3 H3 121.6 . .
C4 C3 H3 121.6 . .
C5 C4 C3 121.1(5) . .
C5 C4 H4 119.4 . .
C3 C4 H4 119.4 . .
C4 C5 C6 122.3(5) . .
C4 C5 H5 118.9 . .
C6 C5 H5 118.9 . .
C5 C6 C7 116.8(5) . .
C5 C6 H6 121.6 . .
C7 C6 H6 121.6 . .
C2 C7 C6 121.0(5) . .
C2 C7 C8 106.9(5) . .
C6 C7 C8 132.1(5) . .
N1 C8 N4 124.8(5) . .
N1 C8 C7 111.0(5) . .
N4 C8 C7 124.2(5) . .
N2 C9 C11 117.9(5) . .
N2 C9 C10 123.9(5) . .
C11 C9 C10 118.2(5) . .
C9 C10 H10A 109.5 . .
C9 C10 H10B 109.5 . .
H10A C10 H10B 109.5 . .
C9 C10 H10C 109.5 . .
H10A C10 H10C 109.5 . .
H10B C10 H10C 109.5 . .
C9 C11 H11A 109.5 . .
C9 C11 H11B 109.5 . .
H11A C11 H11B 109.5 . .
C9 C11 H11C 109.5 . .
H11A C11 H11C 109.5 . .
H11B C11 H11C 109.5 . .
N3 C12 C13 117.2(5) . .
N3 C12 C14 123.5(5) . .
C13 C12 C14 119.2(5) . .
C12 C13 H13A 109.5 . .
C12 C13 H13B 109.5 . .
H13A C13 H13B 109.5 . .
C12 C13 H13C 109.5 . .
H13A C13 H13C 109.5 . .
H13B C13 H13C 109.5 . .
C12 C14 H14A 109.5 . .
C12 C14 H14B 109.5 . .
H14A C14 H14B 109.5 . .
C12 C14 H14C 109.5 . .
H14A C14 H14C 109.5 . .
H14B C14 H14C 109.5 . .
H99A O99 H99B 131.5 . .
H98A O98A H98B 90.5 . .
H98A O98B H98B 87.1 . .

loop_
_geom_bond_atom_site_label_1
_geom_bond_atom_site_label_2
_geom_bond_distance
_geom_bond_site_symmetry_2
Ni1 N1 2.014(4) .
Ni1 N1 2.014(4) 3_655
Ni1 N2 2.112(4) 3_655
Ni1 N2 2.112(4) .
Ni1 N3 2.122(4) 3_655
Ni1 N3 2.122(4) .
O2 C1 1.410(6) .
O2 N3 1.435(5) .
O1 C1 1.414(6) .
O1 N2 1.435(6) .
N1 C8 1.309(7) .
N1 C1 1.434(7) .
N2 C9 1.284(7) .
N3 C12 1.277(7) .
N4 C8 1.313(7) .
N4 H4A 0.8879 .
N4 H4B 0.9965 .
C1 C2 1.498(7) .
C2 C3 1.373(8) .
C2 C7 1.385(8) .
C3 C4 1.400(8) .
C3 H3 0.9500 .
C4 C5 1.369(9) .
C4 H4 0.9500 .
C5 C6 1.380(8) .
C5 H5 0.9500 .
C6 C7 1.389(8) .
C6 H6 0.9500 .
C7 C8 1.480(7) .
C9 C11 1.476(8) .
C9 C10 1.482(8) .
C10 H10A 0.9800 .
C10 H10B 0.9800 .
C10 H10C 0.9800 .
C11 H11A 0.9800 .
C11 H11B 0.9800 .
C11 H11C 0.9800 .
C12 C13 1.482(8) .
C12 C14 1.496(8) .
C13 H13A 0.9800 .
C13 H13B 0.9800 .
C13 H13C 0.9800 .
C14 H14A 0.9800 .
C14 H14B 0.9800 .
C14 H14C 0.9800 .
O99 H99A 0.8550 .
O99 H99B 0.9847 .
O98A H98A 0.8535 .
O98A H98B 1.0611 .
O98B H98A 1.0424 .
O98B H98B 0.9398 .

loop_
_geom_hbond_atom_site_label_D
_geom_hbond_atom_site_label_H
_geom_hbond_atom_site_label_A
_geom_hbond_distance_DH
_geom_hbond_distance_HA
_geom_hbond_distance_DA
_geom_hbond_angle_DHA
_geom_hbond_site_symmetry_A
O99 H99B Cl2 0.98 2.16 3.048(6) 149.2 4_665
N4 H4A Cl2 0.89 2.30 3.150(6) 159.2 4_565
N4 H4B Cl1 1.00 2.23 3.174(5) 157.1 .
N4 H4A O99 0.89 3.13 3.646(7) 119.2 1_455

loop_
_geom_torsion_atom_site_label_1
_geom_torsion_atom_site_label_2
_geom_torsion_atom_site_label_3
_geom_torsion_atom_site_label_4
_geom_torsion
_geom_torsion_site_symmetry_1
N1 Ni1 N1 C8 1(7) 3_655
N2 Ni1 N1 C8 41.5(7) 3_655
N2 Ni1 N1 C8 -138.5(7) .
N3 Ni1 N1 C8 -45.8(7) 3_655
N3 Ni1 N1 C8 134.2(7) .
N1 Ni1 N1 C1 -176(7) 3_655
N2 Ni1 N1 C1 -135.7(3) 3_655
N2 Ni1 N1 C1 44.3(3) .
N3 Ni1 N1 C1 136.9(3) 3_655
N3 Ni1 N1 C1 -43.1(3) .
C1 O1 N2 C9 -179.1(4) .
C1 O1 N2 Ni1 -0.9(4) .
N1 Ni1 N2 C9 152.2(6) .
N1 Ni1 N2 C9 -27.8(6) 3_655
N2 Ni1 N2 C9 130(4) 3_655
N3 Ni1 N2 C9 50.2(6) 3_655
N3 Ni1 N2 C9 -129.9(6) .
N1 Ni1 N2 O1 -25.3(3) .
N1 Ni1 N2 O1 154.7(3) 3_655
N2 Ni1 N2 O1 -47(4) 3_655
N3 Ni1 N2 O1 -127.3(3) 3_655
N3 Ni1 N2 O1 52.7(3) .
C1 O2 N3 C12 -177.3(4) .
C1 O2 N3 Ni1 3.7(4) .
N1 Ni1 N3 C12 -155.3(6) .
N1 Ni1 N3 C12 24.7(6) 3_655
N2 Ni1 N3 C12 -53.1(6) 3_655
N2 Ni1 N3 C12 126.9(6) .
N3 Ni1 N3 C12 -165(2) 3_655
N1 Ni1 N3 O2 23.2(3) .
N1 Ni1 N3 O2 -156.8(3) 3_655
N2 Ni1 N3 O2 125.4(3) 3_655
N2 Ni1 N3 O2 -54.6(3) .
N3 Ni1 N3 O2 14(2) 3_655
N3 O2 C1 O1 79.5(5) .
N3 O2 C1 N1 -42.7(5) .
N3 O2 C1 C2 -159.7(4) .
N2 O1 C1 O2 -81.9(5) .
N2 O1 C1 N1 40.5(5) .
N2 O1 C1 C2 158.1(4) .
C8 N1 C1 O2 -117.1(5) .
Ni1 N1 C1 O2 61.4(4) .
C8 N1 C1 O1 120.6(5) .
Ni1 N1 C1 O1 -60.9(4) .
C8 N1 C1 C2 1.1(5) .
Ni1 N1 C1 C2 179.6(3) .
O2 C1 C2 C3 -61.3(7) .
O1 C1 C2 C3 59.7(7) .
N1 C1 C2 C3 179.4(5) .
O2 C1 C2 C7 118.2(5) .
O1 C1 C2 C7 -120.9(5) .
N1 C1 C2 C7 -1.2(5) .
C7 C2 C3 C4 -1.2(8) .
C1 C2 C3 C4 178.1(5) .
C2 C3 C4 C5 0.2(8) .
C3 C4 C5 C6 0.6(9) .
C4 C5 C6 C7 -0.3(8) .
C3 C2 C7 C6 1.5(8) .
C1 C2 C7 C6 -178.0(5) .
C3 C2 C7 C8 -179.7(5) .
C1 C2 C7 C8 0.8(5) .
C5 C6 C7 C2 -0.7(8) .
C5 C6 C7 C8 -179.2(5) .
C1 N1 C8 N4 179.8(5) .
Ni1 N1 C8 N4 2.6(11) .
C1 N1 C8 C7 -0.6(6) .
Ni1 N1 C8 C7 -177.8(5) .
C2 C7 C8 N1 -0.2(6) .
C6 C7 C8 N1 178.5(6) .
C2 C7 C8 N4 179.5(5) .
C6 C7 C8 N4 -1.9(9) .
O1 N2 C9 C11 176.3(4) .
Ni1 N2 C9 C11 -1.1(8) .
O1 N2 C9 C10 -2.6(7) .
Ni1 N2 C9 C10 180.0(4) .
O2 N3 C12 C13 -176.6(4) .
Ni1 N3 C12 C13 1.9(9) .
O2 N3 C12 C14 2.2(7) .
Ni1 N3 C12 C14 -179.3(4) .
